data_7005702
loop_
_publ_author_name
'Evans, Lloyd T. J.'
'Coles, Martyn P.'
'Geoffrey, F.'
'Cloke, N.'
'Hitchcock, Peter B.'

_publ_section_title
;
 Deactivation pathways of ethylene polymerization catalysts derived
 from titanium and zirconium
 1,3-bis(furyl)-1,1,3,3-tetramethyldisilazide complexes.
;
_journal_issue 25
_journal_name_full 'Dalton transactions (Cambridge, England : 2003)'
_journal_page_first 2707
_journal_page_last 2717
_journal_paper_doi 10.1039/b704625a
_journal_year 2007
_chemical_compound_source 'synthesis as described'
_chemical_formula_moiety 'C12 H18 Cl3 N O2 Si2 Ti'
_chemical_formula_sum 'C12 H18 Cl3 N O2 Si2 Ti'
_chemical_formula_weight 418.7
_chemical_name_systematic
;
?
;
_space_group_IT_number 2
_symmetry_cell_setting triclinic
_symmetry_Int_Tables_number 2
_symmetry_space_group_name_Hall '-P 1'
_symmetry_space_group_name_H-M 'P -1'
_atom_sites_solution_hydrogens geom
_atom_sites_solution_primary direct
_atom_sites_solution_secondary difmap
_audit_conform_dict_location ftp://ftp.iucr.org/pub/cif_core.dic
_audit_conform_dict_name cif_core.dic
_audit_conform_dict_version 2.3
_audit_creation_date 2006-04-06T16:15:45-00:00
_audit_creation_method 'WinGX routine CIF_UPDATE'
_cell_angle_alpha 97.848(2)
_cell_angle_beta 90.932(2)
_cell_angle_gamma 96.928(2)
_cell_formula_units_Z 2
_cell_length_a 6.8208(2)
_cell_length_b 9.3822(3)
_cell_length_c 15.0516(6)
_cell_measurement_reflns_used 9672
_cell_measurement_temperature 173(2)
_cell_measurement_theta_max 26.022
_cell_measurement_theta_min 3.395
_cell_measurement_wavelength 0.71073
_cell_volume 946.70(6)
_computing_cell_refinement 'HKL Scalepack (Otwinowski & Minor 1997)'
_computing_data_collection 'Collect (Nonius BV, 1997-2000)'
_computing_data_reduction 'HKL Denzo and Scalepack (Otwinowski & Minor 1997)'
_computing_molecular_graphics 'Ortep-3 for Windows (Farrugia, 1997)'
_computing_publication_material 'WinGX publication routines (Farrugia, 1999)'
_computing_structure_refinement 'SHELXL-97 (Sheldrick, 1997)'
_computing_structure_solution 'SHELXS-86 (Sheldrick, 1986)'
_diffrn_ambient_temperature 173(2)
_diffrn_detector 'CCD plate'
_diffrn_detector_area_resol_mean 9
_diffrn_measured_fraction_theta_full 0.992
_diffrn_measured_fraction_theta_max 0.992
_diffrn_measurement_device '95mm CCD camera on \k-goniostat'
_diffrn_measurement_device_type KappaCCD
_diffrn_measurement_method 'CCD rotation images, thick slices'
_diffrn_orient_matrix_type 'by Nonius Collect from scalepack cell'
_diffrn_orient_matrix_UB_11 0.146541
_diffrn_orient_matrix_UB_12 0.270447E-1
_diffrn_orient_matrix_UB_13 0.4599E-2
_diffrn_orient_matrix_UB_21 -0.37628E-2
_diffrn_orient_matrix_UB_22 0.55456E-2
_diffrn_orient_matrix_UB_23 0.667613E-1
_diffrn_orient_matrix_UB_31 0.186458E-1
_diffrn_orient_matrix_UB_32 -0.104856
_diffrn_orient_matrix_UB_33 -0.49665E-2
_diffrn_radiation_monochromator graphite
_diffrn_radiation_probe x-ray
_diffrn_radiation_type MoK\a
_diffrn_radiation_wavelength 0.71073
_diffrn_reflns_av_R_equivalents 0.0538
_diffrn_reflns_av_unetI/netI 0.0375
_diffrn_reflns_limit_h_max 8
_diffrn_reflns_limit_h_min -8
_diffrn_reflns_limit_k_max 11
_diffrn_reflns_limit_k_min -11
_diffrn_reflns_limit_l_max 18
_diffrn_reflns_limit_l_min -18
_diffrn_reflns_number 13530
_diffrn_reflns_theta_full 25.96
_diffrn_reflns_theta_max 25.96
_diffrn_reflns_theta_min 3.69
_diffrn_source 'Enraf Nonius FR590'
_exptl_absorpt_coefficient_mu 1.003
_exptl_absorpt_correction_T_max 0.7905
_exptl_absorpt_correction_T_min 0.7198
_exptl_absorpt_correction_type multi-scan
_exptl_absorpt_process_details
;
[c.f. r.h. blessing, acta cryst. (1995), a51, 33-38]
;
_exptl_crystal_colour colourless
_exptl_crystal_density_diffrn 1.469
_exptl_crystal_density_method 'not measured'
_exptl_crystal_description prism
_exptl_crystal_F_000 428
_exptl_crystal_size_max 0.3
_exptl_crystal_size_mid 0.3
_exptl_crystal_size_min 0.2
_refine_diff_density_max 1.34
_refine_diff_density_min -0.542
_refine_diff_density_rms 0.155
_refine_ls_extinction_method none
_refine_ls_goodness_of_fit_ref 1.061
_refine_ls_hydrogen_treatment constr
_refine_ls_matrix_type full
_refine_ls_number_parameters 191
_refine_ls_number_reflns 3688
_refine_ls_number_restraints 0
_refine_ls_restrained_S_all 1.061
_refine_ls_R_factor_all 0.0931
_refine_ls_R_factor_gt 0.0848
_refine_ls_shift/su_max 0
_refine_ls_shift/su_mean 0
_refine_ls_structure_factor_coef Fsqd
_refine_ls_weighting_details 'calc w=1/[\s^2^(Fo^2^)+(0.0736P)^2^+16.7351P] where P=(Fo^2^+2Fc^2^)/3'
_refine_ls_weighting_scheme calc
_refine_ls_wR_factor_gt 0.2494
_refine_ls_wR_factor_ref 0.2547
_reflns_number_gt 3295
_reflns_number_total 3688
_reflns_threshold_expression >2sigma(I)
_cod_data_source_file b704625a.txt
_cod_data_source_block (1a)-apr806
_cod_database_code 7005702

loop_
_symmetry_equiv_pos_as_xyz
'x, y, z'
'-x, -y, -z'

loop_
_atom_site_label
_atom_site_type_symbol
_atom_site_fract_x
_atom_site_fract_y
_atom_site_fract_z
_atom_site_U_iso_or_equiv
_atom_site_adp_type
_atom_site_occupancy
_atom_site_symmetry_multiplicity
_atom_site_calc_flag
_atom_site_refinement_flags
_atom_site_disorder_assembly
_atom_site_disorder_group
Ti Ti 0.3381(2) 0.89373(15) 0.25690(10) 0.0257(4) Uani 1 1 d . . .
Cl1 Cl 0.6476(3) 0.8577(3) 0.22768(18) 0.0434(6) Uani 1 1 d . . .
Cl2 Cl 0.2107(4) 1.0547(2) 0.18436(16) 0.0421(6) Uani 1 1 d . . .
Cl3 Cl 0.3688(4) 1.0142(3) 0.39347(16) 0.0463(6) Uani 1 1 d . . .
Si1 Si 0.1135(3) 0.6614(2) 0.37194(14) 0.0239(5) Uani 1 1 d . . .
Si2 Si 0.1562(3) 0.6070(2) 0.16309(14) 0.0228(5) Uani 1 1 d . . .
O1 O -0.2310(9) 0.4648(7) 0.3318(4) 0.0350(14) Uani 1 1 d . . .
O2 O 0.0811(11) 0.7845(8) 0.0370(4) 0.0424(16) Uani 1 1 d . . .
N N 0.1859(10) 0.7225(7) 0.2677(4) 0.0232(13) Uani 1 1 d . . .
C1 C -0.2946(16) 0.3200(11) 0.3162(7) 0.044(2) Uani 1 1 d . . .
H1 H -0.4285 0.2809 0.3029 0.052 Uiso 1 1 calc R . .
C2 C -0.1504(16) 0.2406(10) 0.3215(7) 0.045(2) Uani 1 1 d . . .
H2 H -0.1603 0.1377 0.3134 0.053 Uiso 1 1 calc R . .
C3 C 0.0264(15) 0.3416(10) 0.3421(6) 0.036(2) Uani 1 1 d . . .
H3 H 0.1563 0.3179 0.3507 0.044 Uiso 1 1 calc R . .
C4 C -0.0284(12) 0.4775(9) 0.3469(5) 0.0273(17) Uani 1 1 d . . .
C5 C 0.3397(14) 0.6400(11) 0.4370(6) 0.037(2) Uani 1 1 d . . .
H5A H 0.4199 0.7345 0.4519 0.056 Uiso 1 1 calc R . .
H5B H 0.4165 0.5729 0.4009 0.056 Uiso 1 1 calc R . .
H5C H 0.3019 0.6013 0.4924 0.056 Uiso 1 1 calc R . .
C6 C -0.0550(14) 0.7817(10) 0.4306(6) 0.036(2) Uani 1 1 d . . .
H6A H 0.0144 0.8802 0.445 0.055 Uiso 1 1 calc R . .
H6B H -0.0972 0.7452 0.4861 0.055 Uiso 1 1 calc R . .
H6C H -0.171 0.7833 0.3916 0.055 Uiso 1 1 calc R . .
C7 C -0.1019(14) 0.5322(11) 0.1349(6) 0.039(2) Uani 1 1 d . . .
H7A H -0.1837 0.6116 0.1373 0.058 Uiso 1 1 calc R . .
H7B H -0.1486 0.4674 0.178 0.058 Uiso 1 1 calc R . .
H7C H -0.1111 0.4778 0.0743 0.058 Uiso 1 1 calc R . .
C8 C 0.3269(14) 0.4678(10) 0.1600(7) 0.037(2) Uani 1 1 d . . .
H8A H 0.4617 0.515 0.1751 0.055 Uiso 1 1 calc R . .
H8B H 0.3224 0.4125 0.0997 0.055 Uiso 1 1 calc R . .
H8C H 0.2871 0.4021 0.2036 0.055 Uiso 1 1 calc R . .
C9 C 0.2335(13) 0.7279(9) 0.0780(5) 0.0284(17) Uani 1 1 d . . .
C10 C 0.4010(15) 0.7568(9) 0.0332(6) 0.035(2) Uani 1 1 d . . .
H10 H 0.526 0.7278 0.0461 0.042 Uiso 1 1 calc R . .
C11 C 0.358(2) 0.8385(12) -0.0366(6) 0.054(3) Uani 1 1 d . . .
H11 H 0.4463 0.8743 -0.0788 0.064 Uiso 1 1 calc R . .
C12 C 0.165(2) 0.8537(12) -0.0298(7) 0.052(3) Uani 1 1 d . . .
H12 H 0.0958 0.9063 -0.0669 0.062 Uiso 1 1 calc R . .

loop_
_atom_site_aniso_label
_atom_site_aniso_U_11
_atom_site_aniso_U_22
_atom_site_aniso_U_33
_atom_site_aniso_U_23
_atom_site_aniso_U_13
_atom_site_aniso_U_12
Ti 0.0288(8) 0.0179(7) 0.0287(8) 0.0022(5) 0.0004(6) -0.0021(5)
Cl1 0.0273(11) 0.0419(13) 0.0561(15) -0.0067(11) -0.0019(10) -0.0001(9)
Cl2 0.0614(15) 0.0254(11) 0.0407(12) 0.0021(9) -0.0068(11) 0.0143(10)
Cl3 0.0650(16) 0.0332(12) 0.0329(12) -0.0067(9) -0.0013(11) -0.0131(11)
Si1 0.0282(11) 0.0194(10) 0.0230(11) 0.0012(8) 0.0019(8) 0.0006(8)
Si2 0.0243(11) 0.0189(10) 0.0228(10) -0.0027(8) 0.0014(8) -0.0003(8)
O1 0.029(3) 0.034(3) 0.040(3) 0.008(3) 0.004(3) -0.006(3)
O2 0.051(4) 0.046(4) 0.033(3) 0.002(3) -0.011(3) 0.018(3)
N 0.030(3) 0.017(3) 0.020(3) -0.002(2) 0.001(3) -0.001(3)
C1 0.047(6) 0.036(5) 0.042(5) 0.003(4) 0.003(4) -0.016(4)
C2 0.054(6) 0.023(4) 0.052(6) -0.001(4) 0.010(5) -0.009(4)
C3 0.045(5) 0.027(4) 0.035(5) 0.002(4) 0.007(4) 0.003(4)
C4 0.026(4) 0.027(4) 0.027(4) 0.002(3) 0.005(3) 0.002(3)
C5 0.034(5) 0.041(5) 0.036(5) 0.007(4) -0.003(4) 0.001(4)
C6 0.038(5) 0.032(5) 0.039(5) -0.002(4) 0.008(4) 0.007(4)
C7 0.035(5) 0.043(5) 0.032(5) -0.011(4) 0.001(4) -0.005(4)
C8 0.036(5) 0.032(5) 0.045(5) 0.012(4) 0.013(4) 0.009(4)
C9 0.036(4) 0.024(4) 0.024(4) -0.002(3) -0.002(3) 0.005(3)
C10 0.048(5) 0.028(4) 0.028(4) 0.004(3) 0.009(4) -0.001(4)
C11 0.097(10) 0.040(6) 0.022(5) 0.009(4) 0.006(5) -0.005(6)
C12 0.089(9) 0.039(6) 0.030(5) 0.010(4) -0.010(5) 0.016(6)

loop_
_atom_type_symbol
_atom_type_description
_atom_type_scat_dispersion_real
_atom_type_scat_dispersion_imag
_atom_type_scat_source
C C 0.0033 0.0016 'International Tables Vol C Tables 4.2.6.8 and 6.1.1.4'
H H 0 0 'International Tables Vol C Tables 4.2.6.8 and 6.1.1.4'
Cl Cl 0.1484 0.1585 'International Tables Vol C Tables 4.2.6.8 and 6.1.1.4'
N N 0.0061 0.0033 'International Tables Vol C Tables 4.2.6.8 and 6.1.1.4'
O O 0.0106 0.006 'International Tables Vol C Tables 4.2.6.8 and 6.1.1.4'
Si Si 0.0817 0.0704 'International Tables Vol C Tables 4.2.6.8 and 6.1.1.4'
Ti Ti 0.2776 0.4457 'International Tables Vol C Tables 4.2.6.8 and 6.1.1.4'

loop_
_geom_angle_atom_site_label_1
_geom_angle_atom_site_label_2
_geom_angle_atom_site_label_3
_geom_angle
_geom_angle_site_symmetry_1
_geom_angle_site_symmetry_3
_geom_angle_publ_flag
N Ti Cl3 105.2(2) . . ?
N Ti Cl1 111.0(2) . . ?
Cl3 Ti Cl1 102.19(12) . . ?
N Ti Cl2 118.8(2) . . ?
Cl3 Ti Cl2 100.12(11) . . ?
Cl1 Ti Cl2 116.60(12) . . ?
N Si1 C6 110.3(4) . . ?
N Si1 C5 108.7(4) . . ?
C6 Si1 C5 115.8(4) . . ?
N Si1 C4 108.6(3) . . ?
C6 Si1 C4 106.9(4) . . ?
C5 Si1 C4 106.3(4) . . ?
N Si2 C7 113.0(4) . . ?
N Si2 C8 109.8(4) . . ?
C7 Si2 C8 113.7(5) . . ?
N Si2 C9 104.7(3) . . ?
C7 Si2 C9 106.7(4) . . ?
C8 Si2 C9 108.3(4) . . ?
C1 O1 C4 106.3(7) . . ?
C12 O2 C9 106.1(8) . . ?
Si2 N Si1 122.7(4) . . ?
Si2 N Ti 111.1(3) . . ?
Si1 N Ti 125.3(4) . . ?
C2 C1 O1 112.5(9) . . ?
C2 C1 H1 123.7 . . ?
O1 C1 H1 123.7 . . ?
C1 C2 C3 105.8(8) . . ?
C1 C2 H2 127.1 . . ?
C3 C2 H2 127.1 . . ?
C4 C3 C2 107.0(9) . . ?
C4 C3 H3 126.5 . . ?
C2 C3 H3 126.5 . . ?
C3 C4 O1 108.4(8) . . ?
C3 C4 Si1 132.4(7) . . ?
O1 C4 Si1 119.2(6) . . ?
Si1 C5 H5A 109.5 . . ?
Si1 C5 H5B 109.5 . . ?
H5A C5 H5B 109.5 . . ?
Si1 C5 H5C 109.5 . . ?
H5A C5 H5C 109.5 . . ?
H5B C5 H5C 109.5 . . ?
Si1 C6 H6A 109.5 . . ?
Si1 C6 H6B 109.5 . . ?
H6A C6 H6B 109.5 . . ?
Si1 C6 H6C 109.5 . . ?
H6A C6 H6C 109.5 . . ?
H6B C6 H6C 109.5 . . ?
Si2 C7 H7A 109.5 . . ?
Si2 C7 H7B 109.5 . . ?
H7A C7 H7B 109.5 . . ?
Si2 C7 H7C 109.5 . . ?
H7A C7 H7C 109.5 . . ?
H7B C7 H7C 109.5 . . ?
Si2 C8 H8A 109.5 . . ?
Si2 C8 H8B 109.5 . . ?
H8A C8 H8B 109.5 . . ?
Si2 C8 H8C 109.5 . . ?
H8A C8 H8C 109.5 . . ?
H8B C8 H8C 109.5 . . ?
C10 C9 O2 108.4(8) . . ?
C10 C9 Si2 134.8(7) . . ?
O2 C9 Si2 115.6(6) . . ?
C9 C10 C11 108.3(10) . . ?
C9 C10 H10 125.8 . . ?
C11 C10 H10 125.8 . . ?
C12 C11 C10 105.2(9) . . ?
C12 C11 H11 127.4 . . ?
C10 C11 H11 127.4 . . ?
C11 C12 O2 111.8(9) . . ?
C11 C12 H12 124.1 . . ?
O2 C12 H12 124.1 . . ?

loop_
_geom_bond_atom_site_label_1
_geom_bond_atom_site_label_2
_geom_bond_distance
_geom_bond_site_symmetry_2
_geom_bond_publ_flag
Ti N 1.833(6) . ?
Ti Cl3 2.200(3) . ?
Ti Cl1 2.219(3) . ?
Ti Cl2 2.228(3) . ?
Si1 N 1.799(7) . ?
Si1 C6 1.857(9) . ?
Si1 C5 1.860(9) . ?
Si1 C4 1.861(9) . ?
Si2 N 1.779(6) . ?
Si2 C7 1.835(9) . ?
Si2 C8 1.848(9) . ?
Si2 C9 1.866(9) . ?
O1 C1 1.362(11) . ?
O1 C4 1.385(10) . ?
O2 C12 1.367(13) . ?
O2 C9 1.395(10) . ?
C1 C2 1.311(15) . ?
C1 H1 0.95 . ?
C2 C3 1.442(13) . ?
C2 H2 0.95 . ?
C3 C4 1.365(12) . ?
C3 H3 0.95 . ?
C5 H5A 0.98 . ?
C5 H5B 0.98 . ?
C5 H5C 0.98 . ?
C6 H6A 0.98 . ?
C6 H6B 0.98 . ?
C6 H6C 0.98 . ?
C7 H7A 0.98 . ?
C7 H7B 0.98 . ?
C7 H7C 0.98 . ?
C8 H8A 0.98 . ?
C8 H8B 0.98 . ?
C8 H8C 0.98 . ?
C9 C10 1.354(13) . ?
C10 C11 1.430(14) . ?
C10 H10 0.95 . ?
C11 C12 1.342(18) . ?
C11 H11 0.95 . ?
C12 H12 0.95 . ?

loop_
_cod_related_entry_id
_cod_related_entry_database
_cod_related_entry_code
1 ChemSpider 30652692
